data_1546406
loop_
_publ_author_name
'Ou, Chang-Jin'
'Ding, Xue-Hua'
'Li, Yin-Xiang'
'Zhu, Can'
'Yu, Meng-Na'
'Xie, Ling-Hai'
'Lin, Jin-Yi'
'Xu, Chun-Xiang'
'Huang, Wei'

_publ_section_title
;
 Conformational Effect of Polymorphic Terfluorene on Photophysics, Crystal
 Morphologies, and Lasing Behaviors
;
_journal_issue 27
_journal_name_full 'The Journal of Physical Chemistry C'
_journal_page_first 14803
_journal_paper_doi 10.1021/acs.jpcc.7b03366
_journal_volume 121
_journal_year 2017
_chemical_formula_moiety 'C45 H38'
_chemical_formula_sum 'C45 H38'
_chemical_formula_weight 578.75
_space_group_crystal_system orthorhombic
_space_group_IT_number 60
_space_group_name_Hall '-P 2n 2ab'
_space_group_name_H-M_alt 'P b c n'
_symmetry_space_group_name_Hall '-P 2n 2ab'
_symmetry_space_group_name_H-M 'P b c n'
_atom_sites_solution_hydrogens difmap
_atom_sites_solution_primary direct
_audit_creation_date 2016-08-27
_audit_creation_method
;
Olex2 1.2
(compiled 2016.02.19 svn.r3266 for OlexSys, GUI svn.r5155)
;
_cell_angle_alpha 90
_cell_angle_beta 90
_cell_angle_gamma 90
_cell_formula_units_Z 4
_cell_length_a 8.6787(8)
_cell_length_b 23.1736(19)
_cell_length_c 16.1895(14)
_cell_measurement_reflns_used 7391
_cell_measurement_temperature 298
_cell_measurement_theta_max 26.10
_cell_measurement_theta_min 2.16
_cell_volume 3256.0(5)
_computing_molecular_graphics 'Olex2 (Dolomanov et al., 2009)'
_computing_publication_material 'Olex2 (Dolomanov et al., 2009)'
_computing_structure_refinement 'ShelXL (Sheldrick, 2015)'
_computing_structure_solution 'ShelXS (Sheldrick, 2008)'
_diffrn_ambient_temperature 298.41
_diffrn_detector 'CCD area detector'
_diffrn_detector_area_resol_mean 5.6
_diffrn_detector_type 'Bruker SMART CCD 6000 area detector'
_diffrn_measured_fraction_theta_full 0.999
_diffrn_measured_fraction_theta_max 0.998
_diffrn_measurement_device 'three-circle diffractometer'
_diffrn_measurement_device_type 'Bruker SMART CCD 6000 area detector'
_diffrn_measurement_method '\w scans'
_diffrn_radiation_monochromator graphite
_diffrn_radiation_probe x-ray
_diffrn_radiation_type MoK\a
_diffrn_radiation_wavelength 0.71073
_diffrn_reflns_av_R_equivalents 0.0473
_diffrn_reflns_av_unetI/netI 0.0281
_diffrn_reflns_Laue_measured_fraction_full 0.999
_diffrn_reflns_Laue_measured_fraction_max 0.998
_diffrn_reflns_limit_h_max 10
_diffrn_reflns_limit_h_min -10
_diffrn_reflns_limit_k_max 28
_diffrn_reflns_limit_k_min -28
_diffrn_reflns_limit_l_max 20
_diffrn_reflns_limit_l_min -15
_diffrn_reflns_number 23724
_diffrn_reflns_point_group_measured_fraction_full 0.999
_diffrn_reflns_point_group_measured_fraction_max 0.998
_diffrn_reflns_theta_full 25.242
_diffrn_reflns_theta_max 26.388
_diffrn_reflns_theta_min 2.161
_diffrn_source 'sealed X-ray tube'
_diffrn_source_target Mo
_exptl_absorpt_coefficient_mu 0.066
_exptl_absorpt_correction_T_max 0.7454
_exptl_absorpt_correction_T_min 0.6235
_exptl_absorpt_correction_type multi-scan
_exptl_absorpt_process_details 'SADABS 2014/5'
_exptl_crystal_colour colourless
_exptl_crystal_colour_primary colourless
_exptl_crystal_density_diffrn 1.181
_exptl_crystal_description needle
_exptl_crystal_F_000 1232
_exptl_crystal_size_max 0.41
_exptl_crystal_size_mid 0.25
_exptl_crystal_size_min 0.12
_refine_diff_density_max 0.197
_refine_diff_density_min -0.212
_refine_diff_density_rms 0.041
_refine_ls_extinction_method none
_refine_ls_goodness_of_fit_ref 1.053
_refine_ls_hydrogen_treatment refall
_refine_ls_matrix_type full
_refine_ls_number_parameters 280
_refine_ls_number_reflns 3327
_refine_ls_number_restraints 0
_refine_ls_restrained_S_all 1.053
_refine_ls_R_factor_all 0.0708
_refine_ls_R_factor_gt 0.0459
_refine_ls_shift/su_max 0.000
_refine_ls_shift/su_mean 0.000
_refine_ls_structure_factor_coef Fsqd
_refine_ls_weighting_details 'w=1/[\s^2^(Fo^2^)+(0.0502P)^2^+0.6504P] where P=(Fo^2^+2Fc^2^)/3'
_refine_ls_weighting_scheme calc
_refine_ls_wR_factor_gt 0.1008
_refine_ls_wR_factor_ref 0.1123
_reflns_Friedel_coverage 0.000
_reflns_number_gt 2442
_reflns_number_total 3327
_reflns_threshold_expression 'I > 2\s(I)'
_cod_data_source_file jp7b03366_si_002.cif
_cod_data_source_block 1
_cod_depositor_comments 'Adding full bibliography for 1546404--1546406.cif.'
_cod_database_code 1546406
_shelx_space_group_comment
;
The symmetry employed for this shelxl refinement is uniquely defined
by the following loop, which should always be used as a source of
symmetry information in preference to the above space-group names.
They are only intended as comments.
;
_olex2_refinement_description
;
;
_shelx_shelxl_version_number 2014/7
_olex2_submission_special_instructions 'No special instructions were received'

loop_
_space_group_symop_operation_xyz
'x, y, z'
'-x+1/2, -y+1/2, z+1/2'
'x+1/2, -y+1/2, -z'
'-x, y, -z+1/2'
'-x, -y, -z'
'x-1/2, y-1/2, -z-1/2'
'-x-1/2, y-1/2, z'
'x, -y, z-1/2'

loop_
_atom_site_label
_atom_site_type_symbol
_atom_site_fract_x
_atom_site_fract_y
_atom_site_fract_z
_atom_site_U_iso_or_equiv
_atom_site_adp_type
_atom_site_occupancy
_atom_site_site_symmetry_order
_atom_site_calc_flag
_atom_site_refinement_flags_posn
_atom_site_refinement_flags_adp
_atom_site_refinement_flags_occupancy
C2C C 0.0394(2) 0.18046(9) -0.13543(11) 0.0583(5) Uani 1 1 d . . .
H2C H 0.073(2) 0.2140(7) -0.1690(11) 0.059(5) Uiso 1 1 d . . .
C3C C -0.1089(2) 0.15791(10) -0.14052(12) 0.0669(5) Uani 1 1 d . . .
H3C H -0.182(2) 0.1760(9) -0.1793(12) 0.079(6) Uiso 1 1 d . . .
C4C C -0.1538(2) 0.11279(9) -0.09086(12) 0.0641(5) Uani 1 1 d . . .
H4C H -0.260(2) 0.0973(9) -0.0960(12) 0.079(6) Uiso 1 1 d . . .
C5C C -0.0527(2) 0.08856(8) -0.03506(11) 0.0546(4) Uani 1 1 d . . .
H5C H -0.086(2) 0.0561(8) 0.0010(12) 0.072(6) Uiso 1 1 d . . .
C6C C 0.09633(18) 0.10981(6) -0.03109(9) 0.0432(4) Uani 1 1 d . . .
C7C C 0.22800(18) 0.09155(6) 0.01857(8) 0.0408(4) Uani 1 1 d . . .
C8C C 0.2429(2) 0.04764(7) 0.07636(10) 0.0481(4) Uani 1 1 d . . .
H8C H 0.1520(19) 0.0236(7) 0.0899(10) 0.054(5) Uiso 1 1 d . . .
C9C C 0.3826(2) 0.03962(7) 0.11472(10) 0.0488(4) Uani 1 1 d . . .
H9C H 0.3952(19) 0.0097(8) 0.1572(11) 0.061(5) Uiso 1 1 d . . .
C10C C 0.51005(19) 0.07437(6) 0.09721(9) 0.0430(4) Uani 1 1 d . . .
C11C C 0.49312(19) 0.11915(6) 0.03984(9) 0.0422(4) Uani 1 1 d . . .
H11C H 0.5801(18) 0.1444(6) 0.0279(9) 0.043(4) Uiso 1 1 d . . .
C12C C 0.35333(18) 0.12726(6) 0.00068(8) 0.0389(4) Uani 1 1 d . . .
C13C C 0.30889(18) 0.17267(6) -0.06308(9) 0.0426(4) Uani 1 1 d . . .
C14C C 0.14236(18) 0.15617(7) -0.08058(9) 0.0443(4) Uani 1 1 d . . .
C15C C 0.3178(3) 0.23344(8) -0.02566(12) 0.0563(5) Uani 1 1 d . . .
H15A H 0.256(2) 0.2353(8) 0.0284(11) 0.067(5) Uiso 1 1 d . . .
H15B H 0.276(2) 0.2623(9) -0.0651(11) 0.073(6) Uiso 1 1 d . . .
H15C H 0.429(2) 0.2429(8) -0.0093(11) 0.069(6) Uiso 1 1 d . . .
C16C C 0.4086(2) 0.16883(9) -0.14100(11) 0.0534(4) Uani 1 1 d . . .
H16A H 0.372(2) 0.1988(8) -0.1846(12) 0.071(5) Uiso 1 1 d . . .
H16B H 0.406(2) 0.1292(8) -0.1665(11) 0.061(5) Uiso 1 1 d . . .
H16C H 0.517(2) 0.1784(7) -0.1280(11) 0.068(6) Uiso 1 1 d . . .
C17C C 0.65840(19) 0.06339(6) 0.13965(9) 0.0433(4) Uani 1 1 d . . .
C18C C 0.7068(2) 0.00638(7) 0.15304(9) 0.0463(4) Uani 1 1 d . . .
H18C H 0.6412(18) -0.0248(7) 0.1304(10) 0.052(4) Uiso 1 1 d . . .
C19C C 0.8406(2) -0.00594(6) 0.19568(9) 0.0447(4) Uani 1 1 d . . .
H19C H 0.8742(18) -0.0464(7) 0.2029(10) 0.053(4) Uiso 1 1 d . . .
C20C C 0.92941(18) 0.03916(6) 0.22579(8) 0.0395(3) Uani 1 1 d . . .
C21C C 0.88571(18) 0.09642(6) 0.21060(8) 0.0401(4) Uani 1 1 d . . .
C22C C 0.7517(2) 0.10827(6) 0.16837(9) 0.0437(4) Uani 1 1 d . . .
H22C H 0.7173(19) 0.1480(7) 0.1589(9) 0.053(5) Uiso 1 1 d . . .
C23C C 1.0000 0.13820(8) 0.2500 0.0411(5) Uani 1 2 d S T P
C24C C 1.0807(2) 0.17652(7) 0.18597(11) 0.0521(4) Uani 1 1 d . . .
H24A H 1.156(2) 0.2045(8) 0.2158(11) 0.070(5) Uiso 1 1 d . . .
H24B H 1.000(2) 0.2000(8) 0.1527(12) 0.075(6) Uiso 1 1 d . . .
H24C H 1.142(2) 0.1522(8) 0.1440(12) 0.076(6) Uiso 1 1 d . . .

loop_
_atom_site_aniso_label
_atom_site_aniso_U_11
_atom_site_aniso_U_22
_atom_site_aniso_U_33
_atom_site_aniso_U_23
_atom_site_aniso_U_13
_atom_site_aniso_U_12
C2C 0.0532(11) 0.0704(12) 0.0512(10) 0.0033(9) -0.0037(8) 0.0014(9)
C3C 0.0484(11) 0.0902(14) 0.0621(11) -0.0051(11) -0.0109(9) 0.0084(11)
C4C 0.0436(11) 0.0816(13) 0.0673(12) -0.0165(10) -0.0013(9) -0.0057(10)
C5C 0.0455(10) 0.0615(10) 0.0568(10) -0.0105(9) 0.0023(8) -0.0105(8)
C6C 0.0423(9) 0.0470(8) 0.0402(8) -0.0114(7) 0.0020(7) -0.0053(7)
C7C 0.0450(9) 0.0406(8) 0.0368(7) -0.0063(6) 0.0032(7) -0.0074(7)
C8C 0.0517(10) 0.0457(9) 0.0468(9) 0.0000(7) 0.0045(8) -0.0158(8)
C9C 0.0591(11) 0.0435(8) 0.0439(8) 0.0055(7) -0.0001(8) -0.0096(8)
C10C 0.0509(9) 0.0399(7) 0.0381(7) -0.0018(6) -0.0012(7) -0.0061(7)
C11C 0.0454(9) 0.0410(8) 0.0401(8) -0.0004(6) -0.0005(7) -0.0114(8)
C12C 0.0430(9) 0.0390(7) 0.0348(7) -0.0031(6) 0.0014(6) -0.0063(7)
C13C 0.0433(9) 0.0433(8) 0.0412(8) 0.0018(7) 0.0000(7) -0.0049(7)
C14C 0.0433(9) 0.0505(9) 0.0391(7) -0.0067(7) -0.0004(7) -0.0007(7)
C15C 0.0631(13) 0.0441(9) 0.0616(11) -0.0002(8) -0.0051(10) -0.0039(9)
C16C 0.0510(11) 0.0608(11) 0.0485(9) 0.0097(9) 0.0071(8) -0.0021(9)
C17C 0.0536(10) 0.0408(8) 0.0354(7) 0.0008(6) -0.0012(7) -0.0043(7)
C18C 0.0569(11) 0.0374(8) 0.0446(8) -0.0041(7) -0.0036(8) -0.0071(8)
C19C 0.0587(10) 0.0302(7) 0.0451(8) -0.0018(6) 0.0009(8) -0.0009(7)
C20C 0.0515(9) 0.0330(7) 0.0341(7) -0.0013(6) 0.0005(6) 0.0004(6)
C21C 0.0523(10) 0.0337(7) 0.0342(7) 0.0001(6) -0.0031(7) -0.0018(7)
C22C 0.0565(10) 0.0339(8) 0.0406(8) 0.0024(6) -0.0074(7) -0.0024(7)
C23C 0.0543(14) 0.0301(9) 0.0390(10) 0.000 -0.0084(10) 0.000
C24C 0.0661(12) 0.0410(9) 0.0491(9) 0.0059(7) -0.0050(9) -0.0040(9)

loop_
_atom_type_symbol
_atom_type_description
_atom_type_scat_dispersion_real
_atom_type_scat_dispersion_imag
_atom_type_scat_source
C C 0.0033 0.0016 'International Tables Vol C Tables 4.2.6.8 and 6.1.1.4'
H H 0.0000 0.0000 'International Tables Vol C Tables 4.2.6.8 and 6.1.1.4'

loop_
_geom_angle_atom_site_label_1
_geom_angle_atom_site_label_2
_geom_angle_atom_site_label_3
_geom_angle
_geom_angle_site_symmetry_1
_geom_angle_site_symmetry_3
C3C C2C H2C 122.2(10) . .
C14C C2C H2C 118.9(10) . .
C14C C2C C3C 118.93(19) . .
C2C C3C H3C 118.2(12) . .
C4C C3C C2C 120.88(19) . .
C4C C3C H3C 120.9(12) . .
C3C C4C H4C 119.3(12) . .
C3C C4C C5C 120.79(19) . .
C5C C4C H4C 119.9(12) . .
C4C C5C H5C 120.4(11) . .
C4C C5C C6C 118.67(18) . .
C6C C5C H5C 121.0(11) . .
C5C C6C C7C 130.79(15) . .
C5C C6C C14C 120.87(16) . .
C14C C6C C7C 108.33(13) . .
C8C C7C C6C 131.03(14) . .
C8C C7C C12C 120.09(15) . .
C12C C7C C6C 108.88(13) . .
C7C C8C H8C 119.2(9) . .
C9C C8C C7C 119.05(15) . .
C9C C8C H8C 121.8(9) . .
C8C C9C H9C 120.6(10) . .
C8C C9C C10C 121.91(15) . .
C10C C9C H9C 117.5(10) . .
C9C C10C C11C 118.60(15) . .
C9C C10C C17C 119.67(13) . .
C11C C10C C17C 121.73(14) . .
C10C C11C H11C 119.8(9) . .
C12C C11C C10C 119.82(14) . .
C12C C11C H11C 120.4(9) . .
C7C C12C C13C 110.64(13) . .
C11C C12C C7C 120.52(13) . .
C11C C12C C13C 128.84(13) . .
C12C C13C C15C 110.69(13) . .
C12C C13C C16C 112.00(13) . .
C14C C13C C12C 101.13(12) . .
C14C C13C C15C 110.61(14) . .
C14C C13C C16C 111.62(13) . .
C16C C13C C15C 110.47(14) . .
C2C C14C C6C 119.82(16) . .
C2C C14C C13C 129.22(15) . .
C6C C14C C13C 110.96(13) . .
C13C C15C H15A 110.3(11) . .
C13C C15C H15B 110.3(11) . .
C13C C15C H15C 110.3(10) . .
H15A C15C H15B 109.2(16) . .
H15A C15C H15C 105.3(15) . .
H15B C15C H15C 111.3(15) . .
C13C C16C H16A 110.2(10) . .
C13C C16C H16B 112.1(10) . .
C13C C16C H16C 110.4(11) . .
H16A C16C H16B 108.8(14) . .
H16A C16C H16C 106.7(14) . .
H16B C16C H16C 108.4(15) . .
C18C C17C C10C 119.55(13) . .
C22C C17C C10C 122.02(14) . .
C22C C17C C18C 118.42(15) . .
C17C C18C H18C 117.3(9) . .
C19C C18C C17C 121.56(14) . .
C19C C18C H18C 121.1(9) . .
C18C C19C H19C 120.2(9) . .
C18C C19C C20C 119.15(14) . .
C20C C19C H19C 120.6(9) . .
C19C C20C C20C 131.10(9) . 4_755
C19C C20C C21C 120.09(14) . .
C21C C20C C20C 108.81(9) . 4_755
C20C C21C C23C 110.57(13) . .
C22C C21C C20C 120.29(13) . .
C22C C21C C23C 129.07(13) . .
C17C C22C H22C 118.1(10) . .
C21C C22C C17C 120.42(14) . .
C21C C22C H22C 121.5(10) . .
C21C C23C C21C 101.24(15) . 4_755
C21C C23C C24C 112.42(9) 4_755 4_755
C21C C23C C24C 110.67(9) . 4_755
C21C C23C C24C 110.67(9) 4_755 .
C21C C23C C24C 112.43(9) . .
C24C C23C C24C 109.26(18) . 4_755
C23C C24C H24A 109.5(10) . .
C23C C24C H24B 110.3(11) . .
C23C C24C H24C 111.3(10) . .
H24A C24C H24B 109.7(14) . .
H24A C24C H24C 109.0(14) . .
H24B C24C H24C 106.9(14) . .

loop_
_geom_bond_atom_site_label_1
_geom_bond_atom_site_label_2
_geom_bond_distance
_geom_bond_site_symmetry_2
C2C H2C 0.992(17) .
C2C C3C 1.392(3) .
C2C C14C 1.380(2) .
C3C H3C 0.98(2) .
C3C C4C 1.375(3) .
C4C H4C 0.99(2) .
C4C C5C 1.379(3) .
C5C H5C 1.00(2) .
C5C C6C 1.386(2) .
C6C C7C 1.460(2) .
C6C C14C 1.398(2) .
C7C C8C 1.388(2) .
C7C C12C 1.397(2) .
C8C H8C 0.990(17) .
C8C C9C 1.375(2) .
C9C H9C 0.983(18) .
C9C C10C 1.397(2) .
C10C C11C 1.400(2) .
C10C C17C 1.481(2) .
C11C H11C 0.975(15) .
C11C C12C 1.382(2) .
C12C C13C 1.524(2) .
C13C C14C 1.522(2) .
C13C C15C 1.535(2) .
C13C C16C 1.532(2) .
C15C H15A 1.028(18) .
C15C H15B 0.99(2) .
C15C H15C 1.02(2) .
C16C H16A 1.04(2) .
C16C H16B 1.006(18) .
C16C H16C 0.99(2) .
C17C C18C 1.403(2) .
C17C C22C 1.398(2) .
C18C H18C 0.991(16) .
C18C C19C 1.381(2) .
C19C H19C 0.989(16) .
C19C C20C 1.387(2) .
C20C C20C 1.455(3) 4_755
C20C C21C 1.4019(19) .
C21C C22C 1.377(2) .
C21C C23C 1.5258(18) .
C22C H22C 0.980(17) .
C23C C21C 1.5258(18) 4_755
C23C C24C 1.5343(19) .
C23C C24C 1.5343(19) 4_755
C24C H24A 1.038(19) .
C24C H24B 1.04(2) .
C24C H24C 1.03(2) .

loop_
_geom_torsion_atom_site_label_1
_geom_torsion_atom_site_label_2
_geom_torsion_atom_site_label_3
_geom_torsion_atom_site_label_4
_geom_torsion
_geom_torsion_site_symmetry_1
_geom_torsion_site_symmetry_4
C2C C3C C4C C5C -0.3(3) . .
C3C C2C C14C C6C -0.3(2) . .
C3C C2C C14C C13C -179.74(16) . .
C3C C4C C5C C6C -1.3(3) . .
C4C C5C C6C C7C -177.26(16) . .
C4C C5C C6C C14C 2.1(2) . .
C5C C6C C7C C8C 0.0(3) . .
C5C C6C C7C C12C -179.49(16) . .
C5C C6C C14C C2C -1.4(2) . .
C5C C6C C14C C13C 178.20(14) . .
C6C C7C C8C C9C 179.90(15) . .
C6C C7C C12C C11C 179.85(13) . .
C6C C7C C12C C13C 0.56(16) . .
C7C C6C C14C C2C 178.13(14) . .
C7C C6C C14C C13C -2.29(16) . .
C7C C8C C9C C10C 0.0(2) . .
C7C C12C C13C C14C -1.78(15) . .
C7C C12C C13C C15C 115.46(15) . .
C7C C12C C13C C16C -120.76(15) . .
C8C C7C C12C C11C 0.3(2) . .
C8C C7C C12C C13C -178.99(13) . .
C8C C9C C10C C11C 1.1(2) . .
C8C C9C C10C C17C -179.29(14) . .
C9C C10C C11C C12C -1.4(2) . .
C9C C10C C17C C18C 39.7(2) . .
C9C C10C C17C C22C -139.18(16) . .
C10C C11C C12C C7C 0.8(2) . .
C10C C11C C12C C13C 179.91(14) . .
C10C C17C C18C C19C -176.96(14) . .
C10C C17C C22C C21C 177.27(13) . .
C11C C10C C17C C18C -140.66(15) . .
C11C C10C C17C C22C 40.5(2) . .
C11C C12C C13C C14C 179.00(14) . .
C11C C12C C13C C15C -63.8(2) . .
C11C C12C C13C C16C 60.0(2) . .
C12C C7C C8C C9C -0.7(2) . .
C12C C13C C14C C2C -178.01(16) . .
C12C C13C C14C C6C 2.47(15) . .
C14C C2C C3C C4C 1.1(3) . .
C14C C6C C7C C8C -179.45(15) . .
C14C C6C C7C C12C 1.07(16) . .
C15C C13C C14C C2C 64.7(2) . .
C15C C13C C14C C6C -114.84(15) . .
C16C C13C C14C C2C -58.8(2) . .
C16C C13C C14C C6C 121.72(14) . .
C17C C10C C11C C12C 178.94(13) . .
C17C C18C C19C C20C -0.1(2) . .
C18C C17C C22C C21C -1.6(2) . .
C18C C19C C20C C20C 177.81(18) . 4_755
C18C C19C C20C C21C -2.0(2) . .
C19C C20C C21C C22C 2.4(2) . .
C19C C20C C21C C23C 179.69(12) . .
C20C C20C C21C C22C -177.51(15) 4_755 .
C20C C20C C21C C23C -0.19(19) 4_755 .
C20C C21C C22C C17C -0.5(2) . .
C20C C21C C23C C21C 0.07(7) . 4_755
C20C C21C C23C C24C 118.20(14) . .
C20C C21C C23C C24C -119.31(14) . 4_755
C22C C17C C18C C19C 2.0(2) . .
C22C C21C C23C C21C 177.09(18) . 4_755
C22C C21C C23C C24C 57.71(18) . 4_755
C22C C21C C23C C24C -64.78(19) . .
C23C C21C C22C C17C -177.26(12) . .
